data_4100959
loop_
_publ_author_name
'Li, Lei'
'Narducci Sarjeant, Amy A.'
'Vance, Michael A.'
'Zakharov, Lev. N.'
'Rheingold, Arnold L.'
'Solomon, Edward I.'
'Karlin, Kenneth D.'

_journal_name_full 'Journal of the American Chemical Society'
_journal_year 2005
_chemical_formula_sum 'C63 H64 Cl2 Ir N O2 P2'
_chemical_formula_weight 1192.19
_space_group_IT_number 4
_symmetry_cell_setting monoclinic
_symmetry_space_group_name_Hall 'P 2yb'
_symmetry_space_group_name_H-M 'P 1 21 1'
_cell_angle_alpha 90.00
_cell_angle_beta 113.64(3)
_cell_angle_gamma 90.00
_cell_formula_units_Z 2
_cell_length_a 13.491(3)
_cell_length_b 13.557(3)
_cell_length_c 15.658(3)
_cell_measurement_temperature 173(2)
_cell_volume 2623.6(9)
_diffrn_ambient_temperature 173(2)
_exptl_crystal_density_diffrn 1.509
_cod_depositor_comments
;
The following automatic conversions were performed:
'_symmetry_cell_setting' value 'Monoclinic' changed to 'monoclinic'
according to '/home/saulius/struct/CIF-dictionaries/cif_core.dic'
dictionary named 'cif_core.dic' version 2.4.1 from 2010-06-29.

Automatic conversion script
Id: cif_fix_enum 1527 2010-12-29 10:47:43Z saulius 
;
_cod_original_sg_symbol_H-M 'P 21'
_cod_database_code 4100959

loop_
_symmetry_equiv_pos_as_xyz
'x, y, z'
'-x, y+1/2, -z'

loop_
_atom_site_label
_atom_site_type_symbol
_atom_site_fract_x
_atom_site_fract_y
_atom_site_fract_z
_atom_site_U_iso_or_equiv
_atom_site_adp_type
_atom_site_occupancy
_atom_site_symmetry_multiplicity
_atom_site_calc_flag
_atom_site_refinement_flags
_atom_site_disorder_assembly
_atom_site_disorder_group
Ir1 Ir 0.511546(15) 0.21220(2) 0.774950(12) 0.02148(6) Uani 1 1 d . . .
P1 P 0.36255(12) 0.18392(9) 0.79820(10) 0.0204(4) Uani 1 1 d . . .
P2 P 0.49355(14) 0.34510(12) 0.66858(12) 0.0245(4) Uani 1 1 d . . .
O1 O 0.3509(3) 0.0679(3) 0.8292(3) 0.0237(9) Uani 1 1 d . . .
O2 O 0.2346(3) 0.1964(3) 0.7230(2) 0.0248(10) Uani 1 1 d . . .
N1 N 0.3581(4) 0.2568(3) 0.8803(3) 0.0215(10) Uani 1 1 d . . .
C1 C 0.6452(5) 0.1465(4) 0.8872(4) 0.0281(14) Uani 1 1 d . . .
H1A H 0.6624 0.1802 0.9483 0.034 Uiso 1 1 calc R . .
C2 C 0.6861(4) 0.1992(7) 0.8275(4) 0.0299(15) Uani 1 1 d . . .
H2A H 0.7266 0.2610 0.8550 0.036 Uiso 1 1 calc R . .
C3 C 0.7276(5) 0.1434(5) 0.7646(5) 0.0343(15) Uani 1 1 d . . .
H3A H 0.7849 0.1831 0.7568 0.041 Uiso 1 1 calc R . .
H3B H 0.7609 0.0810 0.7957 0.041 Uiso 1 1 calc R . .
C4 C 0.6417(5) 0.1198(5) 0.6693(5) 0.0371(16) Uani 1 1 d . . .
H4A H 0.6597 0.0559 0.6484 0.045 Uiso 1 1 calc R . .
H4B H 0.6435 0.1710 0.6249 0.045 Uiso 1 1 calc R . .
C5 C 0.5267(6) 0.1138(5) 0.6654(5) 0.0325(17) Uani 1 1 d . . .
H5A H 0.4674 0.1202 0.6018 0.039 Uiso 1 1 calc R . .
C6 C 0.5034(5) 0.0528(4) 0.7272(4) 0.0281(14) Uani 1 1 d . . .
H6A H 0.4283 0.0252 0.7004 0.034 Uiso 1 1 calc R . .
C7 C 0.5850(5) -0.0140(4) 0.7977(4) 0.0338(15) Uani 1 1 d . . .
H7A H 0.6404 -0.0337 0.7744 0.041 Uiso 1 1 calc R . .
H7B H 0.5482 -0.0746 0.8051 0.041 Uiso 1 1 calc R . .
C8 C 0.6413(6) 0.0370(5) 0.8937(5) 0.0394(16) Uani 1 1 d . . .
H8A H 0.6022 0.0195 0.9333 0.047 Uiso 1 1 calc R . .
H8B H 0.7160 0.0115 0.9246 0.047 Uiso 1 1 calc R . .
C9 C 0.2593(5) 0.0316(4) 0.8375(4) 0.0231(13) Uani 1 1 d . . .
C10 C 0.1670(5) 0.0138(4) 0.7587(4) 0.0256(13) Uani 1 1 d . . .
C11 C 0.0725(5) -0.0219(4) 0.7692(4) 0.0276(14) Uani 1 1 d . . .
C12 C -0.0281(5) -0.0337(4) 0.6937(5) 0.0345(15) Uani 1 1 d . . .
H12A H -0.0351 -0.0174 0.6325 0.041 Uiso 1 1 calc R . .
C13 C -0.1170(6) -0.0684(5) 0.7071(6) 0.0462(18) Uani 1 1 d . . .
H13A H -0.1842 -0.0754 0.6550 0.055 Uiso 1 1 calc R . .
C14 C -0.1100(6) -0.0933(6) 0.7950(6) 0.052(2) Uani 1 1 d . . .
H14A H -0.1715 -0.1185 0.8029 0.063 Uiso 1 1 calc R . .
C15 C -0.0138(6) -0.0814(5) 0.8706(6) 0.0458(19) Uani 1 1 d . . .
H15A H -0.0096 -0.0979 0.9309 0.055 Uiso 1 1 calc R . .
C16 C 0.0795(6) -0.0450(4) 0.8606(5) 0.0347(16) Uani 1 1 d . . .
C17 C 0.1787(6) -0.0297(4) 0.9384(4) 0.0348(15) Uani 1 1 d . . .
H17A H 0.1845 -0.0469 0.9991 0.042 Uiso 1 1 calc R . .
C18 C 0.2659(5) 0.0093(4) 0.9275(4) 0.0307(14) Uani 1 1 d . . .
H18A H 0.3310 0.0214 0.9804 0.037 Uiso 1 1 calc R . .
C19 C 0.1996(5) 0.1275(4) 0.6503(4) 0.0240(13) Uani 1 1 d . . .
C20 C 0.1668(5) 0.0355(4) 0.6658(4) 0.0235(13) Uani 1 1 d . . .
C21 C 0.1416(5) -0.0363(5) 0.5934(5) 0.0270(15) Uani 1 1 d . . .
C22 C 0.1162(5) -0.1360(5) 0.6041(5) 0.0366(16) Uani 1 1 d . . .
H22A H 0.1146 -0.1569 0.6615 0.044 Uiso 1 1 calc R . .
C23 C 0.0944(6) -0.2009(5) 0.5346(5) 0.050(2) Uani 1 1 d . . .
H23A H 0.0758 -0.2666 0.5434 0.060 Uiso 1 1 calc R . .
C24 C 0.0980(7) -0.1756(6) 0.4505(5) 0.058(2) Uani 1 1 d . . .
H24A H 0.0830 -0.2237 0.4029 0.069 Uiso 1 1 calc R . .
C25 C 0.1234(6) -0.0802(6) 0.4355(5) 0.0467(19) Uani 1 1 d . . .
H25A H 0.1259 -0.0627 0.3777 0.056 Uiso 1 1 calc R . .
C26 C 0.1457(5) -0.0089(5) 0.5067(4) 0.0336(15) Uani 1 1 d . . .
C27 C 0.1732(5) 0.0889(5) 0.4941(4) 0.0362(16) Uani 1 1 d . . .
H27A H 0.1738 0.1081 0.4359 0.043 Uiso 1 1 calc R . .
C28 C 0.1990(5) 0.1561(5) 0.5645(4) 0.0318(14) Uani 1 1 d . . .
H28A H 0.2164 0.2221 0.5552 0.038 Uiso 1 1 calc R . .
C29 C 0.5221(5) 0.3289(4) 0.8714(4) 0.0241(13) Uani 1 1 d . . .
H29A H 0.5992 0.3387 0.9128 0.029 Uiso 1 1 calc R . .
H29B H 0.4959 0.3906 0.8356 0.029 Uiso 1 1 calc R . .
C30 C 0.4580(5) 0.3123(4) 0.9330(4) 0.0246(13) Uani 1 1 d . . .
H30A H 0.4354 0.3788 0.9462 0.030 Uiso 1 1 calc R . .
C31 C 0.5238(6) 0.2647(6) 1.0269(5) 0.0228(17) Uani 1 1 d . . .
C32 C 0.5768(6) 0.3260(5) 1.1041(5) 0.0292(17) Uani 1 1 d . . .
H32A H 0.5727 0.3956 1.0961 0.035 Uiso 1 1 calc R . .
C33 C 0.6347(6) 0.2869(5) 1.1915(5) 0.0363(18) Uani 1 1 d . . .
H33A H 0.6683 0.3300 1.2430 0.044 Uiso 1 1 calc R . .
C34 C 0.6444(6) 0.1862(4) 1.2052(5) 0.0353(19) Uani 1 1 d . . .
H34A H 0.6854 0.1596 1.2652 0.042 Uiso 1 1 calc R . .
C35 C 0.5932(6) 0.1249(6) 1.1299(5) 0.0316(18) Uani 1 1 d . . .
H35A H 0.5981 0.0554 1.1382 0.038 Uiso 1 1 calc R . .
C36 C 0.5350(7) 0.1639(6) 1.0426(6) 0.0282(19) Uani 1 1 d . . .
H36A H 0.5016 0.1203 0.9916 0.034 Uiso 1 1 calc R . .
C37 C 0.2608(5) 0.2745(4) 0.9003(4) 0.0259(13) Uani 1 1 d . B .
H37A H 0.2082 0.2207 0.8685 0.031 Uiso 1 1 calc R . .
C38 C 0.2045(5) 0.3726(4) 0.8582(4) 0.0289(14) Uani 1 1 d . B .
H38A H 0.2058 0.4162 0.9093 0.035 Uiso 1 1 calc R . .
H38B H 0.2459 0.4056 0.8266 0.035 Uiso 1 1 calc R . .
C39 C 0.0878(5) 0.3596(5) 0.7888(5) 0.0402(17) Uani 1 1 d . . .
H39A H 0.0898 0.3420 0.7281 0.048 Uiso 1 1 calc R A 1
H39B H 0.0526 0.4251 0.7806 0.048 Uiso 1 1 calc R A 1
C40 C 0.0127(13) 0.2854(12) 0.8069(10) 0.037(4) Uani 0.60 1 d P B 1
H40A H -0.0606 0.2932 0.7571 0.044 Uiso 0.60 1 calc PR B 1
H40B H 0.0379 0.2182 0.8009 0.044 Uiso 0.60 1 calc PR B 1
C41 C 0.0034(10) 0.2917(12) 0.8987(8) 0.044(3) Uani 0.60 1 d P B 1
H41A H -0.0703 0.2703 0.8895 0.053 Uiso 0.60 1 calc PR B 1
H41B H 0.0107 0.3618 0.9179 0.053 Uiso 0.60 1 calc PR B 1
C40' C 0.010(2) 0.3252(17) 0.834(2) 0.052(9) Uani 0.40 1 d P B 2
H40C H 0.0169 0.3721 0.8850 0.062 Uiso 0.40 1 calc PR B 2
H40D H -0.0652 0.3303 0.7869 0.062 Uiso 0.40 1 calc PR B 2
C41' C 0.0259(12) 0.2222(17) 0.8745(12) 0.035(4) Uani 0.40 1 d P B 2
H41C H 0.0682 0.1822 0.8480 0.042 Uiso 0.40 1 calc PR B 2
H41D H -0.0451 0.1899 0.8587 0.042 Uiso 0.40 1 calc PR B 2
C42 C 0.0872(5) 0.2298(7) 0.9815(5) 0.047(2) Uani 1 1 d . . .
H42A H 0.0552 0.2132 1.0266 0.057 Uiso 1 1 calc R B 1
H42B H 0.1036 0.1674 0.9570 0.057 Uiso 1 1 calc R B 1
C43 C 0.1904(5) 0.2875(4) 1.0303(5) 0.0343(15) Uani 1 1 d . B .
H43A H 0.2149 0.2762 1.0981 0.041 Uiso 1 1 calc R . .
H43B H 0.1726 0.3585 1.0191 0.041 Uiso 1 1 calc R . .
C44 C 0.2854(5) 0.2667(4) 1.0044(4) 0.0300(14) Uani 1 1 d . . .
H44A H 0.3124 0.1994 1.0257 0.036 Uiso 1 1 calc R B .
H44B H 0.3444 0.3135 1.0386 0.036 Uiso 1 1 calc R . .
C45 C 0.5998(5) 0.4378(4) 0.7227(4) 0.0285(14) Uani 1 1 d . . .
C46 C 0.7061(5) 0.4162(5) 0.7398(4) 0.0354(15) Uani 1 1 d . . .
H46A H 0.7233 0.3535 0.7222 0.042 Uiso 1 1 calc R . .
C47 C 0.7887(5) 0.4841(5) 0.7823(5) 0.0395(16) Uani 1 1 d . . .
H47A H 0.8611 0.4686 0.7922 0.047 Uiso 1 1 calc R . .
C48 C 0.7641(6) 0.5746(5) 0.8101(4) 0.0442(18) Uani 1 1 d . . .
H48A H 0.8195 0.6220 0.8381 0.053 Uiso 1 1 calc R . .
C49 C 0.6591(6) 0.5956(5) 0.7971(4) 0.0382(16) Uani 1 1 d . . .
H49A H 0.6426 0.6564 0.8186 0.046 Uiso 1 1 calc R . .
C50 C 0.5776(5) 0.5280(4) 0.7528(4) 0.0306(14) Uani 1 1 d . . .
H50A H 0.5052 0.5438 0.7427 0.037 Uiso 1 1 calc R . .
C51 C 0.4987(5) 0.3242(4) 0.5536(4) 0.0308(14) Uani 1 1 d . . .
C52 C 0.4150(5) 0.2684(5) 0.4896(4) 0.0367(16) Uani 1 1 d . . .
H52A H 0.3587 0.2449 0.5061 0.044 Uiso 1 1 calc R . .
C53 C 0.4127(6) 0.2468(5) 0.4023(5) 0.0427(19) Uani 1 1 d . . .
H53A H 0.3556 0.2080 0.3598 0.051 Uiso 1 1 calc R . .
C54 C 0.4931(7) 0.2815(5) 0.3773(5) 0.0486(19) Uani 1 1 d . . .
H54A H 0.4921 0.2661 0.3178 0.058 Uiso 1 1 calc R . .
C55 C 0.5756(6) 0.3391(5) 0.4391(5) 0.0408(17) Uani 1 1 d . . .
H55A H 0.6307 0.3640 0.4218 0.049 Uiso 1 1 calc R . .
C56 C 0.5773(5) 0.3604(5) 0.5268(4) 0.0368(16) Uani 1 1 d . . .
H56A H 0.6335 0.4005 0.5687 0.044 Uiso 1 1 calc R . .
C57 C 0.3710(5) 0.4244(4) 0.6256(4) 0.0259(13) Uani 1 1 d . . .
C58 C 0.3600(5) 0.4994(5) 0.5620(5) 0.0381(16) Uani 1 1 d . . .
H58A H 0.4170 0.5126 0.5426 0.046 Uiso 1 1 calc R . .
C59 C 0.2648(6) 0.5555(5) 0.5263(5) 0.0399(17) Uani 1 1 d . . .
H59A H 0.2570 0.6067 0.4826 0.048 Uiso 1 1 calc R . .
C60 C 0.1831(5) 0.5360(5) 0.5548(5) 0.0378(16) Uani 1 1 d . . .
H60A H 0.1181 0.5732 0.5299 0.045 Uiso 1 1 calc R . .
C61 C 0.1942(6) 0.4638(5) 0.6185(6) 0.0383(19) Uani 1 1 d . . .
H61A H 0.1371 0.4510 0.6378 0.046 Uiso 1 1 calc R . .
C62 C 0.2892(5) 0.4087(4) 0.6555(4) 0.0328(15) Uani 1 1 d . . .
H62A H 0.2975 0.3600 0.7015 0.039 Uiso 1 1 calc R . .
C63 C -0.1235(9) 0.1733(7) 0.1464(8) 0.110(4) Uani 1 1 d . . .
H63A H -0.1996 0.1573 0.1339 0.132 Uiso 1 1 calc R . .
H63B H -0.1207 0.2435 0.1301 0.132 Uiso 1 1 calc R . .
Cl1 Cl -0.0445(3) 0.1574(2) 0.2655(2) 0.1104(10) Uani 1 1 d . . .
Cl2 Cl -0.0825(2) 0.10152(19) 0.07627(18) 0.0805(7) Uani 1 1 d . . .

loop_
_atom_site_aniso_label
_atom_site_aniso_U_11
_atom_site_aniso_U_22
_atom_site_aniso_U_33
_atom_site_aniso_U_23
_atom_site_aniso_U_13
_atom_site_aniso_U_12
Ir1 0.02413(10) 0.02132(10) 0.01980(9) -0.00154(16) 0.00965(7) 0.00029(17)
P1 0.0240(7) 0.0186(9) 0.0170(6) 0.0001(5) 0.0067(6) -0.0002(5)
P2 0.0274(10) 0.0257(9) 0.0222(8) -0.0009(7) 0.0117(8) -0.0015(7)
O1 0.023(2) 0.023(2) 0.023(2) 0.0024(16) 0.0074(18) 0.0017(17)
O2 0.0258(18) 0.029(3) 0.0179(16) 0.0018(19) 0.0068(14) 0.002(2)
N1 0.021(3) 0.026(2) 0.017(2) -0.0011(19) 0.007(2) -0.0006(19)
C1 0.029(3) 0.027(3) 0.022(3) 0.006(2) 0.003(3) 0.011(3)
C2 0.017(2) 0.043(4) 0.031(3) 0.003(4) 0.010(2) 0.003(3)
C3 0.028(3) 0.033(4) 0.047(4) -0.001(3) 0.021(3) 0.001(3)
C4 0.046(4) 0.034(4) 0.046(4) -0.002(3) 0.034(4) 0.007(3)
C5 0.045(5) 0.027(4) 0.029(4) -0.006(3) 0.019(3) 0.002(3)
C6 0.036(4) 0.022(3) 0.032(4) -0.013(3) 0.020(3) -0.008(3)
C7 0.042(4) 0.018(3) 0.047(4) 0.000(3) 0.023(3) 0.006(3)
C8 0.040(4) 0.037(4) 0.042(4) 0.002(3) 0.018(3) 0.007(3)
C9 0.029(3) 0.019(3) 0.026(3) -0.003(2) 0.016(3) 0.002(3)
C10 0.037(4) 0.017(3) 0.025(3) 0.003(2) 0.014(3) 0.004(3)
C11 0.032(4) 0.021(3) 0.033(3) 0.003(3) 0.016(3) 0.001(3)
C12 0.035(4) 0.032(4) 0.039(4) 0.005(3) 0.018(3) 0.002(3)
C13 0.032(4) 0.043(4) 0.069(5) 0.008(4) 0.025(4) -0.002(3)
C14 0.038(5) 0.062(5) 0.073(6) 0.016(4) 0.038(5) 0.001(4)
C15 0.060(5) 0.037(4) 0.060(5) 0.016(3) 0.043(4) 0.004(4)
C16 0.047(4) 0.027(3) 0.039(4) 0.010(3) 0.027(4) 0.008(3)
C17 0.054(5) 0.029(3) 0.030(3) 0.007(3) 0.027(3) 0.007(3)
C18 0.044(4) 0.026(3) 0.023(3) 0.003(3) 0.015(3) 0.004(3)
C19 0.025(3) 0.027(3) 0.018(3) -0.002(2) 0.006(3) -0.003(3)
C20 0.021(3) 0.031(3) 0.016(3) 0.001(2) 0.005(2) 0.002(2)
C21 0.016(3) 0.030(4) 0.030(4) -0.004(3) 0.005(3) 0.005(3)
C22 0.035(4) 0.035(4) 0.036(4) -0.005(3) 0.010(3) 0.003(3)
C23 0.060(5) 0.034(4) 0.042(4) -0.014(3) 0.004(4) -0.002(4)
C24 0.069(6) 0.056(5) 0.031(4) -0.018(4) 0.002(4) 0.016(4)
C25 0.043(4) 0.061(5) 0.029(4) -0.014(3) 0.007(3) 0.004(4)
C26 0.030(4) 0.042(4) 0.026(3) -0.008(3) 0.008(3) -0.002(3)
C27 0.032(4) 0.059(5) 0.019(3) -0.002(3) 0.012(3) -0.002(3)
C28 0.032(4) 0.039(4) 0.019(3) 0.005(3) 0.005(3) -0.006(3)
C29 0.035(3) 0.018(3) 0.018(3) -0.004(2) 0.009(3) -0.001(3)
C30 0.025(3) 0.027(3) 0.020(3) -0.004(2) 0.007(3) -0.003(3)
C31 0.018(4) 0.036(5) 0.016(3) -0.001(3) 0.008(3) 0.000(3)
C32 0.039(4) 0.029(4) 0.021(3) -0.004(3) 0.013(3) -0.009(3)
C33 0.031(4) 0.047(5) 0.025(4) 0.000(3) 0.005(3) -0.005(3)
C34 0.035(4) 0.041(5) 0.024(3) 0.010(3) 0.005(3) -0.002(3)
C35 0.034(4) 0.035(4) 0.024(4) 0.003(3) 0.010(4) 0.002(3)
C36 0.031(4) 0.027(4) 0.025(4) -0.006(3) 0.010(3) -0.003(3)
C37 0.027(3) 0.026(3) 0.024(3) 0.001(2) 0.010(3) -0.001(3)
C38 0.037(4) 0.019(3) 0.034(4) 0.003(3) 0.018(3) 0.004(3)
C39 0.029(4) 0.053(5) 0.035(4) 0.007(3) 0.008(3) 0.010(3)
C40 0.028(7) 0.049(11) 0.022(7) 0.005(7) -0.001(6) 0.000(8)
C41 0.034(7) 0.065(10) 0.034(7) 0.005(7) 0.014(6) -0.002(6)
C40' 0.029(11) 0.027(14) 0.07(2) -0.009(12) -0.006(14) 0.004(10)
C41' 0.032(8) 0.022(10) 0.053(9) -0.008(12) 0.021(7) -0.013(10)
C42 0.032(3) 0.070(7) 0.047(4) 0.008(4) 0.024(3) -0.004(4)
C43 0.039(4) 0.034(4) 0.036(4) 0.008(3) 0.022(3) 0.003(3)
C44 0.034(4) 0.028(3) 0.031(3) 0.001(3) 0.017(3) 0.006(3)
C45 0.030(3) 0.032(3) 0.028(3) 0.002(3) 0.015(3) -0.004(3)
C46 0.042(4) 0.033(4) 0.035(4) 0.003(3) 0.019(3) -0.007(3)
C47 0.031(4) 0.050(4) 0.036(4) -0.003(3) 0.012(3) -0.003(3)
C48 0.048(5) 0.049(4) 0.025(3) -0.004(3) 0.005(3) -0.022(4)
C49 0.055(5) 0.032(4) 0.028(3) -0.003(3) 0.017(4) -0.005(3)
C50 0.038(4) 0.031(3) 0.025(3) 0.000(3) 0.015(3) 0.000(3)
C51 0.037(4) 0.032(4) 0.028(3) -0.002(3) 0.018(3) 0.000(3)
C52 0.031(4) 0.049(4) 0.035(4) -0.007(3) 0.018(3) -0.008(3)
C53 0.044(4) 0.052(5) 0.029(3) -0.012(3) 0.011(3) -0.016(3)
C54 0.068(5) 0.058(5) 0.032(4) -0.004(3) 0.033(4) 0.001(4)
C55 0.043(4) 0.051(4) 0.035(4) -0.005(3) 0.023(3) -0.008(3)
C56 0.039(4) 0.048(4) 0.025(3) -0.006(3) 0.014(3) -0.010(3)
C57 0.027(3) 0.027(3) 0.022(3) 0.000(2) 0.008(3) 0.003(3)
C58 0.039(4) 0.043(4) 0.039(4) 0.008(3) 0.023(3) 0.007(3)
C59 0.059(5) 0.034(4) 0.033(4) 0.013(3) 0.025(4) 0.013(3)
C60 0.034(4) 0.036(4) 0.038(4) 0.003(3) 0.007(3) 0.008(3)
C61 0.036(5) 0.032(4) 0.056(5) 0.006(3) 0.029(4) -0.002(3)
C62 0.036(4) 0.031(3) 0.034(4) 0.007(3) 0.016(3) 0.003(3)
C63 0.080(7) 0.085(8) 0.166(12) 0.048(7) 0.050(8) 0.037(5)
Cl1 0.111(2) 0.0953(19) 0.110(2) -0.0332(17) 0.0289(19) 0.0149(17)
Cl2 0.0627(15) 0.0944(18) 0.0834(17) 0.0198(14) 0.0283(14) -0.0166(13)

loop_
_geom_bond_atom_site_label_1
_geom_bond_atom_site_label_2
_geom_bond_distance
_geom_bond_site_symmetry_2
_geom_bond_publ_flag
Ir1 C1 2.143(5) . ?
Ir1 C29 2.152(5) . ?
Ir1 C2 2.168(5) . ?
Ir1 P1 2.2152(16) . ?
Ir1 C5 2.246(7) . ?
Ir1 C6 2.275(6) . ?
Ir1 P2 2.3989(18) . ?
P1 N1 1.641(5) . ?
P1 O2 1.663(4) . ?
P1 O1 1.672(4) . ?
P2 C45 1.838(6) . ?
P2 C51 1.851(6) . ?
P2 C57 1.858(6) . ?
O1 C9 1.383(7) . ?
O2 C19 1.401(7) . ?
N1 C30 1.473(7) . ?
N1 C37 1.487(7) . ?
C1 C2 1.450(8) . ?
C1 C8 1.490(8) . ?
C2 C3 1.514(8) . ?
C3 C4 1.512(9) . ?
C4 C5 1.530(9) . ?
C5 C6 1.401(9) . ?
C6 C7 1.509(9) . ?
C7 C8 1.550(9) . ?
C9 C10 1.378(8) . ?
C9 C18 1.409(8) . ?
C10 C11 1.433(8) . ?
C10 C20 1.483(8) . ?
C11 C12 1.407(9) . ?
C11 C16 1.432(8) . ?
C12 C13 1.380(9) . ?
C13 C14 1.383(10) . ?
C14 C15 1.371(11) . ?
C15 C16 1.417(9) . ?
C16 C17 1.419(9) . ?
C17 C18 1.361(9) . ?
C19 C20 1.378(8) . ?
C19 C28 1.394(7) . ?
C20 C21 1.427(8) . ?
C21 C22 1.421(9) . ?
C21 C26 1.430(9) . ?
C22 C23 1.337(9) . ?
C23 C24 1.381(11) . ?
C24 C25 1.381(11) . ?
C25 C26 1.414(9) . ?
C26 C27 1.412(9) . ?
C27 C28 1.364(8) . ?
C29 C30 1.548(8) . ?
C30 C31 1.523(9) . ?
C31 C36 1.386(7) . ?
C31 C32 1.403(10) . ?
C32 C33 1.381(9) . ?
C33 C34 1.380(10) . ?
C34 C35 1.380(9) . ?
C35 C36 1.380(11) . ?
C37 C44 1.531(8) . ?
C37 C38 1.541(8) . ?
C38 C39 1.523(9) . ?
C39 C40 1.533(18) . ?
C39 C40' 1.56(4) . ?
C40 C41 1.49(2) . ?
C41 C42 1.577(15) . ?
C40' C41' 1.51(3) . ?
C41' C42 1.546(18) . ?
C42 C43 1.511(9) . ?
C43 C44 1.517(8) . ?
C45 C46 1.381(9) . ?
C45 C50 1.385(8) . ?
C46 C47 1.392(9) . ?
C47 C48 1.385(9) . ?
C48 C49 1.378(10) . ?
C49 C50 1.384(9) . ?
C51 C56 1.378(9) . ?
C51 C52 1.395(9) . ?
C52 C53 1.386(9) . ?
C53 C54 1.376(10) . ?
C54 C55 1.385(10) . ?
C55 C56 1.394(9) . ?
C57 C62 1.377(8) . ?
C57 C58 1.389(8) . ?
C58 C59 1.402(9) . ?
C59 C60 1.371(9) . ?
C60 C61 1.362(9) . ?
C61 C62 1.392(9) . ?
C63 Cl2 1.717(11) . ?
C63 Cl1 1.751(12) . ?
